data_2205897
loop_
_publ_author_name
'Pakakrong Thongdeeying'
'Suchada Chantrapromma'
'Hoong-Kun Fun'
'Shazia Anjum'
'Shamsher Ali'
'Chanita Ponglimanont'

_publ_section_title
;2-(9-Hydroxy-3a,5a,5b,8,8,11a-hexamethylicosahydro-1<i>H</i>-cyclopenta[<i>a</i>]chrysen-1-yl)propanoic
 acid (3\b-hydroxylupan-29-oic acid)
;
_journal_issue 6
_journal_name_full 'Acta Crystallographica Section E'
_journal_page_first o1861
_journal_page_last o1863
_journal_paper_doi 10.1107/S1600536805015606
_journal_volume 61
_journal_year 2005
_chemical_formula_iupac 'C30 H50 O3'
_chemical_formula_moiety 'C30 H50 O3'
_chemical_formula_sum 'C30 H50 O3'
_chemical_formula_weight 458.70
_chemical_melting_point .518E-305
_chemical_name_common
;
3\b-hydroxylupan-29-oic acid
;
_chemical_name_systematic
;
2-(9-hydroxy-3a,5a,5b,8,8,11a-(hexamethylicosahydro-1H-cyclopenta[a]chrysen-
1-yl)propanoic acid
;
_space_group_IT_number 4
_symmetry_cell_setting monoclinic
_symmetry_space_group_name_Hall 'P 2yb'
_symmetry_space_group_name_H-M 'P 1 21 1'
_atom_sites_solution_hydrogens geom
_atom_sites_solution_primary direct
_atom_sites_solution_secondary difmap
_audit_creation_method SHELXL-97
_cell_angle_alpha 90.00
_cell_angle_beta 104.057(2)
_cell_angle_gamma 90.00
_cell_formula_units_Z 4
_cell_length_a 8.1669(8)
_cell_length_b 24.110(2)
_cell_length_c 14.4666(14)
_cell_measurement_reflns_used 14091
_cell_measurement_temperature 293(2)
_cell_measurement_theta_max 25.00
_cell_measurement_theta_min 1.45
_cell_volume 2763.2(4)
_computing_cell_refinement 'SAINT (Siemens, 1996)'
_computing_data_collection 'SMART (Siemens, 1996)'
_computing_data_reduction SAINT
_computing_molecular_graphics SHELXTL
_computing_publication_material 'SHELXTL and PLATON (Spek, 2003)'
_computing_structure_refinement SHELXTL
_computing_structure_solution 'SHELXTL (Sheldrick, 1997)'
_diffrn_ambient_temperature 293(2)
_diffrn_detector_area_resol_mean 8.33
_diffrn_measured_fraction_theta_full 0.997
_diffrn_measured_fraction_theta_max 0.997
_diffrn_measurement_device_type 'Siemens SMART CCD area-detector'
_diffrn_measurement_method \w
_diffrn_radiation_monochromator graphite
_diffrn_radiation_source 'fine-focus sealed tube'
_diffrn_radiation_type MoK\a
_diffrn_radiation_wavelength 0.71073
_diffrn_reflns_av_R_equivalents 0.0504
_diffrn_reflns_av_sigmaI/netI 0.0634
_diffrn_reflns_limit_h_max 9
_diffrn_reflns_limit_h_min -9
_diffrn_reflns_limit_k_max 28
_diffrn_reflns_limit_k_min -23
_diffrn_reflns_limit_l_max 17
_diffrn_reflns_limit_l_min -14
_diffrn_reflns_number 14091
_diffrn_reflns_theta_full 25.00
_diffrn_reflns_theta_max 25.00
_diffrn_reflns_theta_min 1.45
_diffrn_standards_decay_% 0
_diffrn_standards_number 0
_exptl_absorpt_coefficient_mu 0.069
_exptl_absorpt_correction_T_max 0.994
_exptl_absorpt_correction_T_min 0.988
_exptl_absorpt_correction_type multi-scan
_exptl_absorpt_process_details '(SADABS; Sheldrick, 1996)'
_exptl_crystal_colour colourless
_exptl_crystal_density_diffrn 1.103
_exptl_crystal_density_method 'not measured'
_exptl_crystal_description Plate
_exptl_crystal_F_000 1016
_exptl_crystal_size_max 0.23
_exptl_crystal_size_mid 0.15
_exptl_crystal_size_min 0.08
_refine_diff_density_max 0.158
_refine_diff_density_min -0.145
_refine_ls_extinction_method none
_refine_ls_goodness_of_fit_ref 1.021
_refine_ls_hydrogen_treatment constr
_refine_ls_matrix_type full
_refine_ls_number_parameters 596
_refine_ls_number_reflns 4986
_refine_ls_number_restraints 1
_refine_ls_restrained_S_all 1.021
_refine_ls_R_factor_all 0.0936
_refine_ls_R_factor_gt 0.0531
_refine_ls_shift/su_max 0.000
_refine_ls_shift/su_mean 0.000
_refine_ls_structure_factor_coef Fsqd
_refine_ls_weighting_details 'calc w = 1/[\s^2^(Fo^2^)+(0.0486P)^2^+0.1104P] where P = (Fo^2^+2Fc^2^)/3'
_refine_ls_weighting_scheme calc
_refine_ls_wR_factor_gt 0.0996
_refine_ls_wR_factor_ref 0.1168
_reflns_number_gt 3296
_reflns_number_total 4986
_reflns_threshold_expression I>2\s(I)
_cod_data_source_file ci6578.cif
_cod_data_source_block I
_cod_depositor_comments
;
The following automatic conversions were performed:
'_symmetry_cell_setting' value 'Monoclinic' changed to 'monoclinic'
according to '/home/saulius/struct/CIF-dictionaries/cif_core.dic'
dictionary named 'cif_core.dic' version 2.4.1 from 2010-06-29.

Automatic conversion script
Id: cif_fix_enum 1527 2010-12-29 10:47:43Z saulius 

The following automatic conversions were performed:

'_symmetry_cell_setting' value 'Monoclinic' changed to 'monoclinic'
according to /home/saulius/struct/CIF-dictionaries/cif_core.dic
dictionary named 'cif_core.dic' version 2.4.1 from 2010-06-29.

Automatic conversion script
Id: cif_fix_values 1715 2011-07-08 13:25:40Z adriana 
;
_cod_original_sg_symbol_H-M 'P 21'
_cod_database_code 2205897
_cod_database_fobs_code 2205897

loop_
_symmetry_equiv_pos_as_xyz
'x, y, z'
'-x, y+1/2, -z'

loop_
_atom_site_label
_atom_site_fract_x
_atom_site_fract_y
_atom_site_fract_z
_atom_site_U_iso_or_equiv
_atom_site_adp_type
_atom_site_calc_flag
_atom_site_refinement_flags
_atom_site_occupancy
_atom_site_type_symbol
O1A 0.4019(5) 0.49649(15) -0.2515(2) 0.0736(11) Uani d . 1 O
H1A 0.4861 0.5162 -0.2429 0.110 Uiso calc R 1 H
O2A 0.4217(6) 0.45492(17) 0.5085(3) 0.1053(15) Uani d . 1 O
O3A 0.4272(6) 0.40694(19) 0.6381(3) 0.1025(14) Uani d . 1 O
H3A 0.4460 0.4378 0.6623 0.154 Uiso calc R 1 H
C1A 0.4333(5) 0.4231(2) -0.0165(3) 0.0514(13) Uani d . 1 C
H1B 0.4978 0.3905 0.0097 0.062 Uiso calc R 1 H
H1C 0.4729 0.4538 0.0263 0.062 Uiso calc R 1 H
C2A 0.4665(6) 0.4361(2) -0.1140(3) 0.0598(14) Uani d . 1 C
H2B 0.5855 0.4441 -0.1062 0.072 Uiso calc R 1 H
H2C 0.4390 0.4038 -0.1549 0.072 Uiso calc R 1 H
C3A 0.3638(6) 0.4847(2) -0.1605(3) 0.0550(13) Uani d . 1 C
H3B 0.4002 0.5169 -0.1194 0.066 Uiso calc R 1 H
C4A 0.1742(6) 0.47895(19) -0.1730(3) 0.0474(12) Uani d . 1 C
C5A 0.1445(5) 0.46214(17) -0.0730(3) 0.0405(11) Uani d . 1 C
H5A 0.1862 0.4941 -0.0322 0.049 Uiso calc R 1 H
C6A -0.0405(5) 0.4583(2) -0.0718(3) 0.0478(12) Uani d . 1 C
H6A -0.0883 0.4244 -0.1030 0.057 Uiso calc R 1 H
H6B -0.1016 0.4893 -0.1068 0.057 Uiso calc R 1 H
C7A -0.0605(6) 0.45899(19) 0.0304(3) 0.0463(11) Uani d . 1 C
H7A -0.0235 0.4948 0.0584 0.056 Uiso calc R 1 H
H7B -0.1793 0.4552 0.0289 0.056 Uiso calc R 1 H
C8A 0.0369(5) 0.41387(18) 0.0942(3) 0.0375(10) Uani d . 1 C
C9A 0.2225(5) 0.41276(18) 0.0839(3) 0.0365(10) Uani d . 1 C
H9A 0.2696 0.4484 0.1103 0.044 Uiso calc R 1 H
C10A 0.2469(5) 0.41271(18) -0.0206(3) 0.0373(10) Uani d . 1 C
C11A 0.3273(6) 0.3697(2) 0.1496(3) 0.0490(12) Uani d . 1 C
H11A 0.4439 0.3730 0.1459 0.059 Uiso calc R 1 H
H11B 0.2880 0.3331 0.1271 0.059 Uiso calc R 1 H
C12A 0.3200(5) 0.3752(2) 0.2539(3) 0.0463(11) Uani d . 1 C
H12A 0.3776 0.3438 0.2895 0.056 Uiso calc R 1 H
H12B 0.3794 0.4086 0.2804 0.056 Uiso calc R 1 H
C13A 0.1401(5) 0.37762(18) 0.2656(3) 0.0396(10) Uani d . 1 C
H13A 0.0862 0.3426 0.2406 0.048 Uiso calc R 1 H
C14A 0.0383(5) 0.42482(18) 0.2026(3) 0.0412(11) Uani d . 1 C
C15A -0.1435(6) 0.4277(2) 0.2165(3) 0.0531(13) Uani d . 1 C
H15A -0.1959 0.4616 0.1873 0.064 Uiso calc R 1 H
H15B -0.2074 0.3968 0.1827 0.064 Uiso calc R 1 H
C16A -0.1581(6) 0.4262(2) 0.3206(3) 0.0601(14) Uani d . 1 C
H16A -0.1139 0.4604 0.3521 0.072 Uiso calc R 1 H
H16B -0.2760 0.4233 0.3218 0.072 Uiso calc R 1 H
C17A -0.0614(6) 0.3773(2) 0.3745(3) 0.0549(13) Uani d . 1 C
C18A 0.1245(5) 0.3822(2) 0.3694(3) 0.0447(11) Uani d . 1 C
H18A 0.1615 0.4197 0.3910 0.054 Uiso calc R 1 H
C19A 0.1199(6) 0.48195(18) 0.2365(3) 0.0499(12) Uani d . 1 C
H19A 0.1220 0.4872 0.3026 0.075 Uiso calc R 1 H
H19B 0.0550 0.5110 0.1995 0.075 Uiso calc R 1 H
H19C 0.2331 0.4829 0.2285 0.075 Uiso calc R 1 H
C20A -0.0540(6) 0.3579(2) 0.0622(3) 0.0532(13) Uani d . 1 C
H20A -0.0753 0.3546 -0.0058 0.080 Uiso calc R 1 H
H20B -0.1591 0.3569 0.0808 0.080 Uiso calc R 1 H
H20C 0.0162 0.3278 0.0918 0.080 Uiso calc R 1 H
C21A 0.2002(6) 0.35597(19) -0.0707(3) 0.0543(13) Uani d . 1 C
H21A 0.2604 0.3514 -0.1196 0.081 Uiso calc R 1 H
H21B 0.0810 0.3547 -0.0987 0.081 Uiso calc R 1 H
H21C 0.2304 0.3267 -0.0248 0.081 Uiso calc R 1 H
C22A 0.2223(6) 0.3418(2) 0.4466(3) 0.0542(13) Uani d . 1 C
H22A 0.2230 0.3053 0.4169 0.065 Uiso calc R 1 H
C23A 0.1075(7) 0.3379(2) 0.5189(3) 0.0699(16) Uani d . 1 C
H23A 0.0661 0.3003 0.5213 0.084 Uiso calc R 1 H
H23B 0.1705 0.3484 0.5824 0.084 Uiso calc R 1 H
C24A -0.0391(7) 0.3779(3) 0.4828(3) 0.0712(16) Uani d . 1 C
H24A -0.0117 0.4148 0.5085 0.085 Uiso calc R 1 H
H24B -0.1406 0.3651 0.4997 0.085 Uiso calc R 1 H
C25A 0.4062(6) 0.35740(19) 0.4938(3) 0.0550(13) Uani d . 1 C
H25A 0.4637 0.3636 0.4426 0.066 Uiso calc R 1 H
C26A 0.4983(8) 0.3097(2) 0.5556(4) 0.092(2) Uani d . 1 C
H26A 0.6115 0.3210 0.5856 0.138 Uiso calc R 1 H
H26B 0.5014 0.2779 0.5162 0.138 Uiso calc R 1 H
H26C 0.4396 0.3005 0.6035 0.138 Uiso calc R 1 H
C27A 0.4182(6) 0.4103(2) 0.5498(3) 0.0550(13) Uani d . 1 C
C28A -0.1458(7) 0.3220(2) 0.3346(4) 0.0782(17) Uani d . 1 C
H28A -0.2565 0.3200 0.3463 0.117 Uiso calc R 1 H
H28B -0.0787 0.2916 0.3656 0.117 Uiso calc R 1 H
H28C -0.1547 0.3203 0.2673 0.117 Uiso calc R 1 H
C29A 0.0973(6) 0.4379(2) -0.2531(3) 0.0623(15) Uani d . 1 C
H29A 0.1003 0.4538 -0.3135 0.093 Uiso calc R 1 H
H29B -0.0175 0.4303 -0.2520 0.093 Uiso calc R 1 H
H29C 0.1611 0.4041 -0.2439 0.093 Uiso calc R 1 H
C30A 0.0924(7) 0.5359(2) -0.2004(3) 0.0719(16) Uani d . 1 C
H30A 0.1336 0.5513 -0.2516 0.108 Uiso calc R 1 H
H30B 0.1204 0.5602 -0.1463 0.108 Uiso calc R 1 H
H30C -0.0279 0.5317 -0.2204 0.108 Uiso calc R 1 H
O1B -0.3919(4) 0.06052(18) -0.5555(2) 0.0700(11) Uani d . 1 O
H1D -0.4123 0.0275 -0.5507 0.13(3) Uiso calc R 1 H
O2B 0.3652(5) 0.07827(15) 0.2089(2) 0.0718(10) Uani d . 1 O
O3B 0.3763(5) 0.12571(16) 0.3420(2) 0.0810(12) Uani d . 1 O
H3C 0.4566 0.1053 0.3643 0.122 Uiso calc R 1 H
C1B -0.2454(5) 0.1336(2) -0.3199(3) 0.0446(12) Uani d . 1 C
H1E -0.2252 0.1004 -0.2810 0.054 Uiso calc R 1 H
H1F -0.3023 0.1601 -0.2880 0.054 Uiso calc R 1 H
C2B -0.3622(5) 0.1191(2) -0.4166(3) 0.0539(13) Uani d . 1 C
H2E -0.4652 0.1024 -0.4073 0.065 Uiso calc R 1 H
H2F -0.3923 0.1526 -0.4540 0.065 Uiso calc R 1 H
C3B -0.2750(6) 0.0791(2) -0.4693(3) 0.0489(12) Uani d . 1 C
H3D -0.2443 0.0464 -0.4284 0.059 Uiso calc R 1 H
C4B -0.1127(6) 0.1016(2) -0.4883(3) 0.0490(12) Uani d . 1 C
C5B 0.0020(5) 0.1188(2) -0.3901(3) 0.0417(11) Uani d . 1 C
H5B 0.0215 0.0840 -0.3541 0.050 Uiso calc R 1 H
C6B 0.1782(6) 0.1380(2) -0.3928(3) 0.0635(15) Uani d . 1 C
H6C 0.1739 0.1763 -0.4141 0.076 Uiso calc R 1 H
H6D 0.2204 0.1155 -0.4376 0.076 Uiso calc R 1 H
C7B 0.2961(5) 0.1331(3) -0.2939(3) 0.0643(16) Uani d . 1 C
H7C 0.4076 0.1456 -0.2968 0.077 Uiso calc R 1 H
H7D 0.3050 0.0944 -0.2755 0.077 Uiso calc R 1 H
C8B 0.2397(5) 0.16637(19) -0.2169(3) 0.0426(11) Uani d . 1 C
C9B 0.0475(5) 0.15561(17) -0.2245(2) 0.0345(10) Uani d . 1 C
H9B 0.0428 0.1168 -0.2051 0.041 Uiso calc R 1 H
C10B -0.0743(5) 0.15809(18) -0.3263(3) 0.0376(10) Uani d . 1 C
C11B -0.0128(5) 0.1885(2) -0.1481(3) 0.0468(12) Uani d . 1 C
H11C -0.0070 0.2279 -0.1610 0.056 Uiso calc R 1 H
H11D -0.1297 0.1793 -0.1515 0.056 Uiso calc R 1 H
C12B 0.0939(5) 0.1762(2) -0.0475(3) 0.0439(11) Uani d . 1 C
H12C 0.0583 0.2005 -0.0026 0.053 Uiso calc R 1 H
H12D 0.0735 0.1383 -0.0309 0.053 Uiso calc R 1 H
C13B 0.2814(5) 0.18404(18) -0.0382(3) 0.0355(10) Uani d . 1 C
H13B 0.2968 0.2228 -0.0545 0.043 Uiso calc R 1 H
C14B 0.3431(5) 0.14795(18) -0.1129(3) 0.0380(10) Uani d . 1 C
C15B 0.5351(5) 0.1556(2) -0.1021(3) 0.0537(13) Uani d . 1 C
H15C 0.5736 0.1273 -0.1395 0.064 Uiso calc R 1 H
H15D 0.5535 0.1913 -0.1288 0.064 Uiso calc R 1 H
C16B 0.6443(5) 0.1527(2) 0.0006(3) 0.0547(13) Uani d . 1 C
H16C 0.6442 0.1150 0.0242 0.066 Uiso calc R 1 H
H16D 0.7598 0.1626 0.0013 0.066 Uiso calc R 1 H
C17B 0.5776(5) 0.1921(2) 0.0662(3) 0.0465(12) Uani d . 1 C
C18B 0.3953(5) 0.17462(18) 0.0612(3) 0.0349(10) Uani d . 1 C
H18B 0.3973 0.1345 0.0727 0.042 Uiso calc R 1 H
C19B 0.3177(5) 0.08591(18) -0.0951(3) 0.0481(12) Uani d . 1 C
H19D 0.3947 0.0747 -0.0368 0.072 Uiso calc R 1 H
H19E 0.3385 0.0645 -0.1470 0.072 Uiso calc R 1 H
H19F 0.2039 0.0798 -0.0903 0.072 Uiso calc R 1 H
C20B 0.2710(6) 0.2288(2) -0.2339(3) 0.0671(16) Uani d . 1 C
H20D 0.2366 0.2368 -0.3008 0.101 Uiso calc R 1 H
H20E 0.3890 0.2370 -0.2108 0.101 Uiso calc R 1 H
H20F 0.2069 0.2512 -0.2005 0.101 Uiso calc R 1 H
C21B -0.1063(6) 0.21777(19) -0.3646(3) 0.0590(13) Uani d . 1 C
H21D -0.2039 0.2183 -0.4173 0.089 Uiso calc R 1 H
H21E -0.0099 0.2306 -0.3854 0.089 Uiso calc R 1 H
H21F -0.1249 0.2416 -0.3150 0.089 Uiso calc R 1 H
C22B 0.3501(5) 0.20229(18) 0.1478(3) 0.0390(10) Uani d . 1 C
H22B 0.2932 0.2375 0.1270 0.047 Uiso calc R 1 H
C23B 0.5246(5) 0.2153(2) 0.2166(3) 0.0527(12) Uani d . 1 C
H23C 0.5441 0.2550 0.2213 0.063 Uiso calc R 1 H
H23D 0.5300 0.2007 0.2797 0.063 Uiso calc R 1 H
C24B 0.6561(5) 0.1867(2) 0.1722(3) 0.0551(13) Uani d . 1 C
H24C 0.7643 0.2054 0.1900 0.066 Uiso calc R 1 H
H24D 0.6709 0.1481 0.1912 0.066 Uiso calc R 1 H
C25B 0.2342(5) 0.16724(18) 0.1960(3) 0.0411(11) Uani d . 1 C
H25B 0.1442 0.1514 0.1454 0.049 Uiso calc R 1 H
C26B 0.1519(6) 0.2037(2) 0.2579(3) 0.0652(15) Uani d . 1 C
H26D 0.0817 0.1813 0.2875 0.098 Uiso calc R 1 H
H26E 0.0843 0.2316 0.2191 0.098 Uiso calc R 1 H
H26F 0.2379 0.2212 0.3063 0.098 Uiso calc R 1 H
C27B 0.3324(5) 0.1198(2) 0.2512(3) 0.0425(11) Uani d . 1 C
C28B 0.5975(6) 0.2518(2) 0.0357(4) 0.0666(15) Uani d . 1 C
H28D 0.7151 0.2598 0.0428 0.100 Uiso calc R 1 H
H28E 0.5518 0.2766 0.0749 0.100 Uiso calc R 1 H
H28F 0.5383 0.2565 -0.0297 0.100 Uiso calc R 1 H
C29B -0.1482(7) 0.1483(2) -0.5636(3) 0.0664(16) Uani d . 1 C
H29D -0.2040 0.1331 -0.6244 0.100 Uiso calc R 1 H
H29E -0.0435 0.1650 -0.5678 0.100 Uiso calc R 1 H
H29F -0.2191 0.1759 -0.5453 0.100 Uiso calc R 1 H
C30B -0.0267(7) 0.0540(2) -0.5289(3) 0.0792(18) Uani d . 1 C
H30D -0.1064 0.0371 -0.5811 0.119 Uiso calc R 1 H
H30E 0.0133 0.0269 -0.4801 0.119 Uiso calc R 1 H
H30F 0.0667 0.0684 -0.5510 0.119 Uiso calc R 1 H

loop_
_atom_site_aniso_label
_atom_site_aniso_U_11
_atom_site_aniso_U_22
_atom_site_aniso_U_33
_atom_site_aniso_U_12
_atom_site_aniso_U_13
_atom_site_aniso_U_23
O1A 0.087(3) 0.100(3) 0.0429(19) -0.026(2) 0.0318(18) 0.0082(19)
O2A 0.143(4) 0.061(3) 0.084(3) -0.003(3) -0.028(3) 0.015(2)
O3A 0.154(4) 0.099(3) 0.064(3) -0.021(3) 0.044(3) -0.025(2)
C1A 0.045(3) 0.068(4) 0.042(3) 0.000(3) 0.014(2) 0.003(2)
C2A 0.047(3) 0.091(4) 0.045(3) -0.017(3) 0.019(2) -0.002(3)
C3A 0.064(3) 0.068(4) 0.035(3) -0.026(3) 0.017(2) -0.003(2)
C4A 0.055(3) 0.054(3) 0.033(2) -0.012(2) 0.011(2) 0.002(2)
C5A 0.049(3) 0.041(3) 0.033(2) -0.012(2) 0.0114(19) -0.004(2)
C6A 0.047(3) 0.059(3) 0.035(2) 0.002(2) 0.004(2) 0.006(2)
C7A 0.040(3) 0.058(3) 0.040(2) 0.006(2) 0.008(2) 0.001(2)
C8A 0.040(3) 0.040(3) 0.033(2) -0.007(2) 0.0095(18) -0.006(2)
C9A 0.040(3) 0.038(2) 0.033(2) -0.005(2) 0.0097(18) -0.001(2)
C10A 0.039(3) 0.040(3) 0.032(2) -0.001(2) 0.0080(18) -0.001(2)
C11A 0.051(3) 0.061(3) 0.036(3) 0.009(2) 0.013(2) 0.006(2)
C12A 0.051(3) 0.046(3) 0.043(3) 0.009(2) 0.012(2) 0.010(2)
C13A 0.043(3) 0.037(3) 0.040(2) -0.005(2) 0.014(2) 0.000(2)
C14A 0.036(3) 0.049(3) 0.040(3) 0.000(2) 0.0133(19) -0.001(2)
C15A 0.052(3) 0.066(4) 0.043(3) 0.003(2) 0.017(2) -0.006(2)
C16A 0.041(3) 0.088(4) 0.057(3) -0.002(3) 0.022(2) -0.010(3)
C17A 0.059(3) 0.070(4) 0.040(3) -0.011(3) 0.019(2) -0.006(3)
C18A 0.053(3) 0.048(3) 0.037(3) -0.008(2) 0.017(2) -0.001(2)
C19A 0.066(3) 0.042(3) 0.041(3) 0.002(2) 0.012(2) -0.003(2)
C20A 0.054(3) 0.065(3) 0.044(3) -0.017(2) 0.018(2) -0.011(2)
C21A 0.063(3) 0.052(3) 0.051(3) 0.002(3) 0.021(2) -0.005(3)
C22A 0.079(4) 0.044(3) 0.041(3) -0.007(3) 0.018(2) 0.005(2)
C23A 0.093(4) 0.079(4) 0.045(3) -0.018(4) 0.030(3) 0.006(3)
C24A 0.075(4) 0.090(4) 0.055(3) -0.021(4) 0.029(3) 0.001(3)
C25A 0.073(4) 0.052(3) 0.041(3) 0.011(3) 0.014(2) 0.012(3)
C26A 0.118(5) 0.078(4) 0.074(4) 0.039(4) 0.011(4) 0.020(3)
C27A 0.059(3) 0.062(4) 0.040(3) 0.002(3) 0.005(2) 0.005(3)
C28A 0.082(4) 0.092(4) 0.066(4) -0.041(3) 0.027(3) -0.003(3)
C29A 0.070(4) 0.083(4) 0.031(3) -0.020(3) 0.007(2) -0.004(3)
C30A 0.095(4) 0.066(4) 0.056(3) 0.000(3) 0.021(3) 0.014(3)
O1B 0.075(3) 0.075(3) 0.046(2) -0.010(2) -0.0124(17) -0.0130(18)
O2B 0.094(3) 0.056(2) 0.076(2) 0.012(2) 0.039(2) 0.001(2)
O3B 0.090(3) 0.093(3) 0.048(2) 0.014(2) -0.0061(18) 0.012(2)
C1B 0.032(3) 0.066(3) 0.034(2) 0.000(2) 0.0047(18) -0.008(2)
C2B 0.041(3) 0.079(4) 0.040(3) -0.006(3) 0.007(2) -0.007(3)
C3B 0.052(3) 0.058(3) 0.028(2) -0.002(2) -0.007(2) -0.003(2)
C4B 0.051(3) 0.065(3) 0.029(2) 0.013(3) 0.007(2) -0.005(2)
C5B 0.037(3) 0.061(3) 0.026(2) 0.005(2) 0.0048(18) 0.000(2)
C6B 0.047(3) 0.111(5) 0.036(3) -0.001(3) 0.017(2) -0.007(3)
C7B 0.034(3) 0.122(5) 0.040(3) -0.002(3) 0.014(2) -0.013(3)
C8B 0.034(2) 0.060(3) 0.036(2) -0.009(2) 0.0115(19) 0.000(2)
C9B 0.033(2) 0.042(3) 0.030(2) -0.0025(19) 0.0108(18) 0.000(2)
C10B 0.031(2) 0.050(3) 0.031(2) 0.000(2) 0.0077(18) 0.003(2)
C11B 0.035(3) 0.068(3) 0.037(2) 0.003(2) 0.0070(19) -0.008(2)
C12B 0.034(3) 0.062(3) 0.037(2) -0.001(2) 0.0096(18) -0.011(2)
C13B 0.031(2) 0.039(3) 0.035(2) -0.003(2) 0.0067(17) -0.002(2)
C14B 0.030(2) 0.048(3) 0.035(2) -0.004(2) 0.0077(18) -0.002(2)
C15B 0.033(3) 0.082(4) 0.048(3) -0.001(2) 0.012(2) -0.001(3)
C16B 0.026(3) 0.085(4) 0.054(3) -0.003(2) 0.010(2) -0.001(3)
C17B 0.033(3) 0.059(3) 0.045(3) -0.012(2) 0.003(2) -0.004(2)
C18B 0.030(2) 0.039(3) 0.034(2) -0.003(2) 0.0062(17) 0.000(2)
C19B 0.048(3) 0.054(3) 0.040(3) 0.007(2) 0.004(2) -0.010(2)
C20B 0.062(3) 0.091(4) 0.044(3) -0.035(3) 0.003(2) 0.013(3)
C21B 0.065(3) 0.058(3) 0.046(3) 0.006(3) -0.002(2) 0.004(2)
C22B 0.040(3) 0.039(3) 0.034(2) -0.004(2) 0.0004(18) -0.005(2)
C23B 0.047(3) 0.060(3) 0.046(3) -0.011(2) 0.002(2) -0.013(2)
C24B 0.034(3) 0.078(4) 0.047(3) -0.009(3) -0.003(2) -0.004(3)
C25B 0.033(2) 0.053(3) 0.035(2) 0.004(2) 0.0053(19) -0.005(2)
C26B 0.061(3) 0.079(4) 0.059(3) 0.020(3) 0.020(2) 0.001(3)
C27B 0.038(3) 0.053(3) 0.035(3) -0.004(2) 0.005(2) -0.001(2)
C28B 0.052(3) 0.076(4) 0.067(3) -0.029(3) 0.005(2) 0.005(3)
C29B 0.073(4) 0.097(4) 0.027(2) -0.007(3) 0.007(2) 0.009(3)
C30B 0.081(4) 0.103(5) 0.045(3) 0.026(4) -0.001(3) -0.026(3)

loop_
_atom_type_symbol
_atom_type_description
_atom_type_scat_dispersion_real
_atom_type_scat_dispersion_imag
_atom_type_scat_source
C C 0.0033 0.0000 'International Tables Vol C Tables 4.2.6.8 and 6.1.1.4'
H H 0.0000 0.0000 'International Tables Vol C Tables 4.2.6.8 and 6.1.1.4'
O O 0.0106 0.0000 'International Tables Vol C Tables 4.2.6.8 and 6.1.1.4'

loop_
_geom_angle_atom_site_label_1
_geom_angle_atom_site_label_2
_geom_angle_atom_site_label_3
_geom_angle
_geom_angle_publ_flag
C3A O1A H1A 109.5 ?
C27A O3A H3A 109.5 ?
C10A C1A C2A 113.2(3) ?
C10A C1A H1B 108.9 ?
C2A C1A H1B 108.9 ?
C10A C1A H1C 108.9 ?
C2A C1A H1C 108.9 ?
H1B C1A H1C 107.7 ?
C3A C2A C1A 111.6(4) ?
C3A C2A H2B 109.3 ?
C1A C2A H2B 109.3 ?
C3A C2A H2C 109.3 ?
C1A C2A H2C 109.3 ?
H2B C2A H2C 108.0 ?
O1A C3A C2A 109.9(4) ?
O1A C3A C4A 110.2(4) ?
C2A C3A C4A 115.1(4) ?
O1A C3A H3B 107.1 ?
C2A C3A H3B 107.1 ?
C4A C3A H3B 107.1 ?
C3A C4A C30A 108.4(4) ?
C3A C4A C29A 111.5(4) ?
C30A C4A C29A 107.9(4) ?
C3A C4A C5A 107.1(3) ?
C30A C4A C5A 108.2(4) ?
C29A C4A C5A 113.6(4) ?
C6A C5A C10A 111.7(3) ?
C6A C5A C4A 113.7(3) ?
C10A C5A C4A 117.6(4) ?
C6A C5A H5A 104.0 ?
C10A C5A H5A 104.0 ?
C4A C5A H5A 104.0 ?
C5A C6A C7A 110.6(3) ?
C5A C6A H6A 109.5 ?
C7A C6A H6A 109.5 ?
C5A C6A H6B 109.5 ?
C7A C6A H6B 109.5 ?
H6A C6A H6B 108.1 ?
C8A C7A C6A 114.7(4) ?
C8A C7A H7A 108.6 ?
C6A C7A H7A 108.6 ?
C8A C7A H7B 108.6 ?
C6A C7A H7B 108.6 ?
H7A C7A H7B 107.6 ?
C7A C8A C20A 107.4(3) ?
C7A C8A C9A 109.4(3) ?
C20A C8A C9A 111.2(4) ?
C7A C8A C14A 111.0(3) ?
C20A C8A C14A 109.1(3) ?
C9A C8A C14A 108.9(3) ?
C11A C9A C8A 111.3(3) ?
C11A C9A C10A 114.7(3) ?
C8A C9A C10A 116.4(3) ?
C11A C9A H9A 104.2 ?
C8A C9A H9A 104.2 ?
C10A C9A H9A 104.2 ?
C1A C10A C5A 108.0(3) ?
C1A C10A C21A 106.9(4) ?
C5A C10A C21A 114.1(3) ?
C1A C10A C9A 108.6(3) ?
C5A C10A C9A 106.9(3) ?
C21A C10A C9A 112.1(3) ?
C9A C11A C12A 114.0(4) ?
C9A C11A H11A 108.7 ?
C12A C11A H11A 108.7 ?
C9A C11A H11B 108.7 ?
C12A C11A H11B 108.7 ?
H11A C11A H11B 107.6 ?
C13A C12A C11A 112.5(3) ?
C13A C12A H12A 109.1 ?
C11A C12A H12A 109.1 ?
C13A C12A H12B 109.1 ?
C11A C12A H12B 109.1 ?
H12A C12A H12B 107.8 ?
C12A C13A C18A 115.0(3) ?
C12A C13A C14A 110.7(3) ?
C18A C13A C14A 111.0(3) ?
C12A C13A H13A 106.6 ?
C18A C13A H13A 106.6 ?
C14A C13A H13A 106.6 ?
C15A C14A C19A 105.7(4) ?
C15A C14A C13A 110.3(3) ?
C19A C14A C13A 109.5(3) ?
C15A C14A C8A 111.0(3) ?
C19A C14A C8A 111.0(3) ?
C13A C14A C8A 109.2(3) ?
C16A C15A C14A 115.5(4) ?
C16A C15A H15A 108.4 ?
C14A C15A H15A 108.4 ?
C16A C15A H15B 108.4 ?
C14A C15A H15B 108.4 ?
H15A C15A H15B 107.5 ?
C17A C16A C15A 111.4(4) ?
C17A C16A H16A 109.3 ?
C15A C16A H16A 109.3 ?
C17A C16A H16B 109.3 ?
C15A C16A H16B 109.3 ?
H16A C16A H16B 108.0 ?
C16A C17A C24A 115.8(4) ?
C16A C17A C18A 108.1(4) ?
C24A C17A C18A 100.1(4) ?
C16A C17A C28A 110.3(4) ?
C24A C17A C28A 108.7(4) ?
C18A C17A C28A 113.7(4) ?
C13A C18A C17A 110.9(3) ?
C13A C18A C22A 120.5(4) ?
C17A C18A C22A 105.0(3) ?
C13A C18A H18A 106.5 ?
C17A C18A H18A 106.5 ?
C22A C18A H18A 106.5 ?
C14A C19A H19A 109.5 ?
C14A C19A H19B 109.5 ?
H19A C19A H19B 109.5 ?
C14A C19A H19C 109.5 ?
H19A C19A H19C 109.5 ?
H19B C19A H19C 109.5 ?
C8A C20A H20A 109.5 ?
C8A C20A H20B 109.5 ?
H20A C20A H20B 109.5 ?
C8A C20A H20C 109.5 ?
H20A C20A H20C 109.5 ?
H20B C20A H20C 109.5 ?
C10A C21A H21A 109.5 ?
C10A C21A H21B 109.5 ?
H21A C21A H21B 109.5 ?
C10A C21A H21C 109.5 ?
H21A C21A H21C 109.5 ?
H21B C21A H21C 109.5 ?
C25A C22A C18A 116.3(4) ?
C25A C22A C23A 113.3(4) ?
C18A C22A C23A 103.4(4) ?
C25A C22A H22A 107.8 ?
C18A C22A H22A 107.8 ?
C23A C22A H22A 107.8 ?
C24A C23A C22A 106.2(4) ?
C24A C23A H23A 110.5 ?
C22A C23A H23A 110.5 ?
C24A C23A H23B 110.5 ?
C22A C23A H23B 110.5 ?
H23A C23A H23B 108.7 ?
C23A C24A C17A 103.5(4) ?
C23A C24A H24A 111.1 ?
C17A C24A H24A 111.1 ?
C23A C24A H24B 111.1 ?
C17A C24A H24B 111.1 ?
H24A C24A H24B 109.0 ?
C27A C25A C26A 111.3(4) ?
C27A C25A C22A 112.1(4) ?
C26A C25A C22A 111.3(4) ?
C27A C25A H25A 107.3 ?
C26A C25A H25A 107.3 ?
C22A C25A H25A 107.3 ?
C25A C26A H26A 109.5 ?
C25A C26A H26B 109.5 ?
H26A C26A H26B 109.5 ?
C25A C26A H26C 109.5 ?
H26A C26A H26C 109.5 ?
H26B C26A H26C 109.5 ?
O2A C27A O3A 122.9(5) y
O2A C27A C25A 119.1(4) ?
O3A C27A C25A 118.1(5) y
C17A C28A H28A 109.5 ?
C17A C28A H28B 109.5 ?
H28A C28A H28B 109.5 ?
C17A C28A H28C 109.5 ?
H28A C28A H28C 109.5 ?
H28B C28A H28C 109.5 ?
C4A C29A H29A 109.5 ?
C4A C29A H29B 109.5 ?
H29A C29A H29B 109.5 ?
C4A C29A H29C 109.5 ?
H29A C29A H29C 109.5 ?
H29B C29A H29C 109.5 ?
C4A C30A H30A 109.5 ?
C4A C30A H30B 109.5 ?
H30A C30A H30B 109.5 ?
C4A C30A H30C 109.5 ?
H30A C30A H30C 109.5 ?
H30B C30A H30C 109.5 ?
C3B O1B H1D 109.5 ?
C27B O3B H3C 109.5 ?
C2B C1B C10B 113.9(3) ?
C2B C1B H1E 108.8 ?
C10B C1B H1E 108.8 ?
C2B C1B H1F 108.8 ?
C10B C1B H1F 108.8 ?
H1E C1B H1F 107.7 ?
C3B C2B C1B 110.0(4) ?
C3B C2B H2E 109.7 ?
C1B C2B H2E 109.7 ?
C3B C2B H2F 109.7 ?
C1B C2B H2F 109.7 ?
H2E C2B H2F 108.2 ?
O1B C3B C2B 109.8(4) ?
O1B C3B C4B 112.2(4) ?
C2B C3B C4B 113.7(4) ?
O1B C3B H3D 106.9 ?
C2B C3B H3D 106.9 ?
C4B C3B H3D 106.9 ?
C3B C4B C30B 107.7(4) ?
C3B C4B C29B 111.5(4) ?
C30B C4B C29B 107.4(4) ?
C3B C4B C5B 106.8(3) ?
C30B C4B C5B 108.6(4) ?
C29B C4B C5B 114.7(4) ?
C6B C5B C4B 114.9(3) ?
C6B C5B C10B 110.3(4) ?
C4B C5B C10B 117.7(3) ?
C6B C5B H5B 104.0 ?
C4B C5B H5B 104.0 ?
C10B C5B H5B 104.0 ?
C5B C6B C7B 109.7(4) ?
C5B C6B H6C 109.7 ?
C7B C6B H6C 109.7 ?
C5B C6B H6D 109.7 ?
C7B C6B H6D 109.7 ?
H6C C6B H6D 108.2 ?
C6B C7B C8B 114.2(4) ?
C6B C7B H7C 108.7 ?
C8B C7B H7C 108.7 ?
C6B C7B H7D 108.7 ?
C8B C7B H7D 108.7 ?
H7C C7B H7D 107.6 ?
C7B C8B C20B 107.5(4) ?
C7B C8B C9B 109.6(3) ?
C20B C8B C9B 110.4(4) ?
C7B C8B C14B 110.8(4) ?
C20B C8B C14B 110.3(3) ?
C9B C8B C14B 108.1(3) ?
C11B C9B C10B 114.6(3) ?
C11B C9B C8B 110.8(3) ?
C10B C9B C8B 117.1(3) ?
C11B C9B H9B 104.2 ?
C10B C9B H9B 104.2 ?
C8B C9B H9B 104.2 ?
C1B C10B C21B 107.6(3) ?
C1B C10B C5B 107.6(3) ?
C21B C10B C5B 114.4(3) ?
C1B C10B C9B 107.9(3) ?
C21B C10B C9B 112.8(4) ?
C5B C10B C9B 106.3(3) ?
C12B C11B C9B 112.1(3) ?
C12B C11B H11C 109.2 ?
C9B C11B H11C 109.2 ?
C12B C11B H11D 109.2 ?
C9B C11B H11D 109.2 ?
H11C C11B H11D 107.9 ?
C13B C12B C11B 112.9(3) ?
C13B C12B H12C 109.0 ?
C11B C12B H12C 109.0 ?
C13B C12B H12D 109.0 ?
C11B C12B H12D 109.0 ?
H12C C12B H12D 107.8 ?
C12B C13B C18B 115.8(3) ?
C12B C13B C14B 111.0(3) ?
C18B C13B C14B 110.1(3) ?
C12B C13B H13B 106.5 ?
C18B C13B H13B 106.5 ?
C14B C13B H13B 106.5 ?
C19B C14B C15B 105.9(4) ?
C19B C14B C13B 110.2(3) ?
C15B C14B C13B 110.6(3) ?
C19B C14B C8B 111.4(3) ?
C15B C14B C8B 110.7(3) ?
C13B C14B C8B 108.1(3) ?
C16B C15B C14B 115.3(4) ?
C16B C15B H15C 108.5 ?
C14B C15B H15C 108.4 ?
C16B C15B H15D 108.4 ?
C14B C15B H15D 108.5 ?
H15C C15B H15D 107.5 ?
C17B C16B C15B 111.1(4) ?
C17B C16B H16C 109.4 ?
C15B C16B H16C 109.4 ?
C17B C16B H16D 109.4 ?
C15B C16B H16D 109.4 ?
H16C C16B H16D 108.0 ?
C24B C17B C28B 108.9(4) ?
C24B C17B C18B 101.0(3) ?
C28B C17B C18B 114.6(4) ?
C24B C17B C16B 116.4(4) ?
C28B C17B C16B 109.1(4) ?
C18B C17B C16B 106.7(3) ?
C13B C18B C17B 111.4(3) ?
C13B C18B C22B 119.3(3) ?
C17B C18B C22B 105.3(3) ?
C13B C18B H18B 106.7 ?
C17B C18B H18B 106.7 ?
C22B C18B H18B 106.7 ?
C14B C19B H19D 109.5 ?
C14B C19B H19E 109.5 ?
H19D C19B H19E 109.5 ?
C14B C19B H19F 109.5 ?
H19D C19B H19F 109.5 ?
H19E C19B H19F 109.5 ?
C8B C20B H20D 109.5 ?
C8B C20B H20E 109.5 ?
H20D C20B H20E 109.5 ?
C8B C20B H20F 109.5 ?
H20D C20B H20F 109.5 ?
H20E C20B H20F 109.5 ?
C10B C21B H21D 109.5 ?
C10B C21B H21E 109.5 ?
H21D C21B H21E 109.5 ?
C10B C21B H21F 109.5 ?
H21D C21B H21F 109.5 ?
H21E C21B H21F 109.5 ?
C18B C22B C25B 114.9(3) ?
C18B C22B C23B 104.1(3) ?
C25B C22B C23B 112.7(3) ?
C18B C22B H22B 108.3 ?
C25B C22B H22B 108.3 ?
C23B C22B H22B 108.3 ?
C24B C23B C22B 105.4(3) ?
C24B C23B H23C 110.7 ?
C22B C23B H23C 110.7 ?
C24B C23B H23D 110.7 ?
C22B C23B H23D 110.7 ?
H23C C23B H23D 108.8 ?
C17B C24B C23B 102.5(4) ?
C17B C24B H24C 111.3 ?
C23B C24B H24C 111.3 ?
C17B C24B H24D 111.3 ?
C23B C24B H24D 111.3 ?
H24C C24B H24D 109.2 ?
C27B C25B C26B 112.3(4) ?
C27B C25B C22B 110.3(3) ?
C26B C25B C22B 110.7(4) ?
C27B C25B H25B 107.8 ?
C26B C25B H25B 107.8 ?
C22B C25B H25B 107.8 ?
C25B C26B H26D 109.5 ?
C25B C26B H26E 109.5 ?
H26D C26B H26E 109.5 ?
C25B C26B H26F 109.5 ?
H26D C26B H26F 109.5 ?
H26E C26B H26F 109.5 ?
O2B C27B O3B 123.8(5) y
O2B C27B C25B 120.2(4) ?
O3B C27B C25B 116.0(4) y
C17B C28B H28D 109.5 ?
C17B C28B H28E 109.5 ?
H28D C28B H28E 109.5 ?
C17B C28B H28F 109.5 ?
H28D C28B H28F 109.5 ?
H28E C28B H28F 109.5 ?
C4B C29B H29D 109.5 ?
C4B C29B H29E 109.5 ?
H29D C29B H29E 109.5 ?
C4B C29B H29F 109.5 ?
H29D C29B H29F 109.5 ?
H29E C29B H29F 109.5 ?
C4B C30B H30D 109.5 ?
C4B C30B H30E 109.5 ?
H30D C30B H30E 109.5 ?
C4B C30B H30F 109.5 ?
H30D C30B H30F 109.5 ?
H30E C30B H30F 109.5 ?

loop_
_geom_bond_atom_site_label_1
_geom_bond_atom_site_label_2
_geom_bond_distance
_geom_bond_publ_flag
O1A C3A 1.452(5) y
O1A H1A 0.82 ?
O2A C27A 1.234(6) y
O3A C27A 1.264(5) y
O3A H3A 0.82 ?
C1A C10A 1.529(6) ?
C1A C2A 1.532(6) ?
C1A H1B 0.97 ?
C1A H1C 0.97 ?
C2A C3A 1.501(7) ?
C2A H2B 0.97 ?
C2A H2C 0.97 ?
C3A C4A 1.521(6) ?
C3A H3B 0.98 ?
C4A C30A 1.536(7) ?
C4A C29A 1.537(6) ?
C4A C5A 1.577(5) ?
C5A C6A 1.518(6) ?
C5A C10A 1.545(6) ?
C5A H5A 0.98 ?
C6A C7A 1.527(5) ?
C6A H6A 0.97 ?
C6A H6B 0.97 ?
C7A C8A 1.520(6) ?
C7A H7A 0.97 ?
C7A H7B 0.97 ?
C8A C20A 1.555(6) ?
C8A C9A 1.559(5) ?
C8A C14A 1.588(5) ?
C9A C11A 1.522(5) ?
C9A C10A 1.572(5) ?
C9A H9A 0.98 ?
C10A C21A 1.552(6) ?
C11A C12A 1.529(5) ?
C11A H11A 0.97 ?
C11A H11B 0.97 ?
C12A C13A 1.521(6) ?
C12A H12A 0.97 ?
C12A H12B 0.97 ?
C13A C18A 1.541(5) ?
C13A C14A 1.565(6) ?
C13A H13A 0.98 ?
C14A C15A 1.548(6) ?
C14A C19A 1.557(6) ?
C15A C16A 1.540(6) ?
C15A H15A 0.97 ?
C15A H15B 0.97 ?
C16A C17A 1.522(7) ?
C16A H16A 0.97 ?
C16A H16B 0.97 ?
C17A C24A 1.532(6) ?
C17A C18A 1.542(6) ?
C17A C28A 1.547(7) ?
C18A C22A 1.549(6) ?
C18A H18A 0.98 ?
C19A H19A 0.96 ?
C19A H19B 0.96 ?
C19A H19C 0.96 ?
C20A H20A 0.96 ?
C20A H20B 0.96 ?
C20A H20C 0.96 ?
C21A H21A 0.96 ?
C21A H21B 0.96 ?
C21A H21C 0.96 ?
C22A C25A 1.538(6) ?
C22A C23A 1.569(6) ?
C22A H22A 0.98 ?
C23A C24A 1.528(7) ?
C23A H23A 0.97 ?
C23A H23B 0.97 ?
C24A H24A 0.97 ?
C24A H24B 0.97 ?
C25A C27A 1.502(7) ?
C25A C26A 1.536(6) ?
C25A H25A 0.98 ?
C26A H26A 0.96 ?
C26A H26B 0.96 ?
C26A H26C 0.96 ?
C28A H28A 0.96 ?
C28A H28B 0.96 ?
C28A H28C 0.96 ?
C29A H29A 0.96 ?
C29A H29B 0.96 ?
C29A H29C 0.96 ?
C30A H30A 0.96 ?
C30A H30B 0.96 ?
C30A H30C 0.96 ?
O1B C3B 1.445(5) y
O1B H1D 0.82 ?
O2B C27B 1.236(5) y
O3B C27B 1.284(5) y
O3B H3C 0.82 ?
C1B C2B 1.530(5) ?
C1B C10B 1.540(5) ?
C1B H1E 0.97 ?
C1B H1F 0.97 ?
C2B C3B 1.511(6) ?
C2B H2E 0.97 ?
C2B H2F 0.97 ?
C3B C4B 1.517(6) ?
C3B H3D 0.98 ?
C4B C30B 1.534(6) ?
C4B C29B 1.545(6) ?
C4B C5B 1.555(5) ?
C5B C6B 1.522(6) ?
C5B C10B 1.556(6) ?
C5B H5B 0.98 ?
C6B C7B 1.524(6) ?
C6B H6C 0.97 ?
C6B H6D 0.97 ?
C7B C8B 1.531(6) ?
C7B H7C 0.97 ?
C7B H7D 0.97 ?
C8B C20B 1.557(6) ?
C8B C9B 1.568(5) ?
C8B C14B 1.599(5) ?
C9B C11B 1.535(5) ?
C9B C10B 1.566(5) ?
C9B H9B 0.98 ?
C10B C21B 1.541(6) ?
C11B C12B 1.533(6) ?
C11B H11C 0.97 ?
C11B H11D 0.97 ?
C12B C13B 1.516(5) ?
C12B H12C 0.97 ?
C12B H12D 0.97 ?
C13B C18B 1.528(5) ?
C13B C14B 1.563(5) ?
C13B H13B 0.98 ?
C14B C19B 1.541(6) ?
C14B C15B 1.549(6) ?
C15B C16B 1.538(5) ?
C15B H15C 0.97 ?
C15B H15D 0.97 ?
C16B C17B 1.533(6) ?
C16B H16C 0.97 ?
C16B H16D 0.97 ?
C17B C24B 1.518(6) ?
C17B C28B 1.525(7) ?
C17B C18B 1.532(5) ?
C18B C22B 1.541(5) ?
C18B H18B 0.98 ?
C19B H19D 0.96 ?
C19B H19E 0.96 ?
C19B H19F 0.96 ?
C20B H20D 0.96 ?
C20B H20E 0.96 ?
C20B H20F 0.96 ?
C21B H21D 0.96 ?
C21B H21E 0.96 ?
C21B H21F 0.96 ?
C22B C25B 1.554(6) ?
C22B C23B 1.559(6) ?
C22B H22B 0.98 ?
C23B C24B 1.541(6) ?
C23B H23C 0.97 ?
C23B H23D 0.97 ?
C24B H24C 0.97 ?
C24B H24D 0.97 ?
C25B C27B 1.509(6) ?
C25B C26B 1.524(6) ?
C25B H25B 0.98 ?
C26B H26D 0.96 ?
C26B H26E 0.96 ?
C26B H26F 0.96 ?
C28B H28D 0.96 ?
C28B H28E 0.96 ?
C28B H28F 0.96 ?
C29B H29D 0.96 ?
C29B H29E 0.96 ?
C29B H29F 0.96 ?
C30B H30D 0.96 ?
C30B H30E 0.96 ?
C30B H30F 0.96 ?

loop_
_geom_hbond_atom_site_label_D
_geom_hbond_atom_site_label_H
_geom_hbond_atom_site_label_A
_geom_hbond_site_symmetry_A
_geom_hbond_distance_DH
_geom_hbond_distance_HA
_geom_hbond_distance_DA
_geom_hbond_angle_DHA
_geom_hbond_publ_flag
O1A H1A O2B 2_655 0.82 1.91 2.705(6) 161 yes
O1B H1D O2A 2_545 0.82 1.86 2.662(6) 165 yes
O3A H3A O1A 1_556 0.82 1.98 2.724(6) 151 yes
O3B H3C O1B 1_656 0.82 1.82 2.625(5) 163 yes
C18A H18A O2A 1_555 0.98 2.52 3.262(6) 132 yes
C18B H18B O2B 1_555 0.98 2.46 3.206(5) 133 yes
C23A H23B O3A 1_555 0.97 2.49 3.222(7) 132 yes
C23B H23D O3B 1_555 0.97 2.49 3.237(6) 134 yes
C30A H30A O1A 1_555 0.96 2.56 2.957(7) 105 yes
C30B H30D O1B 1_555 0.96 2.51 2.917(7) 105 yes

loop_
_geom_torsion_atom_site_label_1
_geom_torsion_atom_site_label_2
_geom_torsion_atom_site_label_3
_geom_torsion_atom_site_label_4
_geom_torsion
C10A C1A C2A C3A 56.0(5)
C1A C2A C3A O1A 178.6(3)
C1A C2A C3A C4A -56.2(5)
O1A C3A C4A C30A -67.3(5)
C2A C3A C4A C30A 167.7(4)
O1A C3A C4A C29A 51.4(5)
C2A C3A C4A C29A -73.6(5)
O1A C3A C4A C5A 176.2(4)
C2A C3A C4A C5A 51.2(5)
C3A C4A C5A C6A 176.3(4)
C30A C4A C5A C6A 59.6(5)
C29A C4A C5A C6A -60.2(5)
C3A C4A C5A C10A -50.5(5)
C30A C4A C5A C10A -167.2(4)
C29A C4A C5A C10A 73.0(5)
C10A C5A C6A C7A 60.8(5)
C4A C5A C6A C7A -163.3(4)
C5A C6A C7A C8A -56.3(5)
C6A C7A C8A C20A -72.1(5)
C6A C7A C8A C9A 48.7(5)
C6A C7A C8A C14A 168.8(3)
C7A C8A C9A C11A 177.6(3)
C20A C8A C9A C11A -63.9(4)
C14A C8A C9A C11A 56.2(4)
C7A C8A C9A C10A -48.4(5)
C20A C8A C9A C10A 70.0(5)
C14A C8A C9A C10A -169.8(3)
C2A C1A C10A C5A -52.2(5)
C2A C1A C10A C21A 71.0(5)
C2A C1A C10A C9A -167.8(4)
C6A C5A C10A C1A -174.3(3)
C4A C5A C10A C1A 51.7(4)
C6A C5A C10A C21A 67.0(4)
C4A C5A C10A C21A -67.0(5)
C6A C5A C10A C9A -57.5(4)
C4A C5A C10A C9A 168.4(3)
C11A C9A C10A C1A -58.5(5)
C8A C9A C10A C1A 169.0(4)
C11A C9A C10A C5A -174.8(3)
C8A C9A C10A C5A 52.7(5)
C11A C9A C10A C21A 59.4(5)
C8A C9A C10A C21A -73.1(5)
C8A C9A C11A C12A -52.7(5)
C10A C9A C11A C12A 172.4(4)
C9A C11A C12A C13A 51.6(5)
C11A C12A C13A C18A 179.0(4)
C11A C12A C13A C14A -54.2(5)
C12A C13A C14A C15A -178.9(4)
C18A C13A C14A C15A -50.0(5)
C12A C13A C14A C19A -63.0(4)
C18A C13A C14A C19A 65.9(4)
C12A C13A C14A C8A 58.8(4)
C18A C13A C14A C8A -172.3(3)
C7A C8A C14A C15A 58.3(5)
C20A C8A C14A C15A -59.8(5)
C9A C8A C14A C15A 178.7(4)
C7A C8A C14A C19A -59.0(4)
C20A C8A C14A C19A -177.1(4)
C9A C8A C14A C19A 61.4(4)
C7A C8A C14A C13A -179.8(3)
C20A C8A C14A C13A 62.1(4)
C9A C8A C14A C13A -59.4(4)
C19A C14A C15A C16A -71.5(5)
C13A C14A C15A C16A 46.7(5)
C8A C14A C15A C16A 168.0(4)
C14A C15A C16A C17A -51.8(6)
C15A C16A C17A C24A 168.9(4)
C15A C16A C17A C18A 57.6(5)
C15A C16A C17A C28A -67.2(5)
C12A C13A C18A C17A -173.3(4)
C14A C13A C18A C17A 60.1(5)
C12A C13A C18A C22A -50.1(6)
C14A C13A C18A C22A -176.7(4)
C16A C17A C18A C13A -63.2(5)
C24A C17A C18A C13A 175.2(4)
C28A C17A C18A C13A 59.6(5)
C16A C17A C18A C22A 165.1(4)
C24A C17A C18A C22A 43.6(5)
C28A C17A C18A C22A -72.1(5)
C13A C18A C22A C25A 84.3(5)
C17A C18A C22A C25A -149.8(4)
C13A C18A C22A C23A -150.9(4)
C17A C18A C22A C23A -25.0(5)
C25A C22A C23A C24A 123.5(4)
C18A C22A C23A C24A -3.3(5)
C22A C23A C24A C17A 30.4(5)
C16A C17A C24A C23A -161.0(4)
C18A C17A C24A C23A -45.1(5)
C28A C17A C24A C23A 74.3(5)
C18A C22A C25A C27A 64.5(5)
C23A C22A C25A C27A -55.1(5)
C18A C22A C25A C26A -170.1(4)
C23A C22A C25A C26A 70.3(5)
C26A C25A C27A O2A 148.1(5)
C22A C25A C27A O2A -86.5(6)
C26A C25A C27A O3A -30.6(7)
C22A C25A C27A O3A 94.7(5)
C10B C1B C2B C3B 56.8(5)
C1B C2B C3B O1B 173.5(4)
C1B C2B C3B C4B -59.9(5)
O1B C3B C4B C30B -62.4(5)
C2B C3B C4B C30B 172.1(4)
O1B C3B C4B C29B 55.2(5)
C2B C3B C4B C29B -70.3(5)
O1B C3B C4B C5B -178.8(4)
C2B C3B C4B C5B 55.7(5)
C3B C4B C5B C6B 175.1(4)
C30B C4B C5B C6B 59.3(6)
C29B C4B C5B C6B -60.9(5)
C3B C4B C5B C10B -52.4(5)
C30B C4B C5B C10B -168.2(4)
C29B C4B C5B C10B 71.6(5)
C4B C5B C6B C7B -159.2(4)
C10B C5B C6B C7B 64.9(5)
C5B C6B C7B C8B -58.3(6)
C6B C7B C8B C20B -72.9(5)
C6B C7B C8B C9B 47.2(6)
C6B C7B C8B C14B 166.5(4)
C7B C8B C9B C11B -179.9(4)
C20B C8B C9B C11B -61.6(4)
C14B C8B C9B C11B 59.2(4)
C7B C8B C9B C10B -46.0(5)
C20B C8B C9B C10B 72.3(5)
C14B C8B C9B C10B -166.9(4)
C2B C1B C10B C21B 73.2(5)
C2B C1B C10B C5B -50.5(5)
C2B C1B C10B C9B -164.8(4)
C6B C5B C10B C1B -175.4(3)
C4B C5B C10B C1B 50.1(5)
C6B C5B C10B C21B 65.1(4)
C4B C5B C10B C21B -69.4(5)
C6B C5B C10B C9B -60.0(4)
C4B C5B C10B C9B 165.5(4)
C11B C9B C10B C1B -60.4(5)
C8B C9B C10B C1B 167.3(4)
C11B C9B C10B C21B 58.3(5)
C8B C9B C10B C21B -74.0(5)
C11B C9B C10B C5B -175.6(4)
C8B C9B C10B C5B 52.2(5)
C10B C9B C11B C12B 169.7(4)
C8B C9B C11B C12B -55.1(5)
C9B C11B C12B C13B 53.2(5)
C11B C12B C13B C18B 177.8(4)
C11B C12B C13B C14B -55.8(5)
C12B C13B C14B C19B -62.5(4)
C18B C13B C14B C19B 67.0(4)
C12B C13B C14B C15B -179.3(4)
C18B C13B C14B C15B -49.7(4)
C12B C13B C14B C8B 59.4(4)
C18B C13B C14B C8B -171.0(3)
C7B C8B C14B C19B -59.7(5)
C20B C8B C14B C19B -178.6(4)
C9B C8B C14B C19B 60.5(4)
C7B C8B C14B C15B 57.8(5)
C20B C8B C14B C15B -61.1(5)
C9B C8B C14B C15B 178.0(4)
C7B C8B C14B C13B 179.1(4)
C20B C8B C14B C13B 60.1(4)
C9B C8B C14B C13B -60.7(4)
C19B C14B C15B C16B -73.1(5)
C13B C14B C15B C16B 46.3(5)
C8B C14B C15B C16B 166.0(4)
C14B C15B C16B C17B -51.9(6)
C15B C16B C17B C24B 170.5(4)
C15B C16B C17B C28B -65.7(5)
C15B C16B C17B C18B 58.7(5)
C12B C13B C18B C17B -171.3(4)
C14B C13B C18B C17B 61.8(4)
C12B C13B C18B C22B -48.2(5)
C14B C13B C18B C22B -175.1(3)
C24B C17B C18B C13B 172.3(4)
C28B C17B C18B C13B 55.4(5)
C16B C17B C18B C13B -65.6(5)
C24B C17B C18B C22B 41.5(4)
C28B C17B C18B C22B -75.4(4)
C16B C17B C18B C22B 163.6(3)
C13B C18B C22B C25B 89.9(4)
C17B C18B C22B C25B -144.0(3)
C13B C18B C22B C23B -146.4(4)
C17B C18B C22B C23B -20.3(4)
C18B C22B C23B C24B -8.2(5)
C25B C22B C23B C24B 116.9(4)
C28B C17B C24B C23B 75.0(5)
C18B C17B C24B C23B -46.0(4)
C16B C17B C24B C23B -161.1(4)
C22B C23B C24B C17B 33.9(5)
C18B C22B C25B C27B 73.3(4)
C23B C22B C25B C27B -45.7(5)
C18B C22B C25B C26B -161.8(3)
C23B C22B C25B C26B 79.2(4)
C26B C25B C27B O2B 159.2(4)
C22B C25B C27B O2B -76.9(5)
C26B C25B C27B O3B -20.4(6)
C22B C25B C27B O3B 103.6(4)

loop_
_cod_related_entry_id
_cod_related_entry_database
_cod_related_entry_code
1 ChemSpider 24734069
